data_4066943
loop_
_publ_author_name
'Kuppuswamy, Subramaniam'
'Ghiviriga, Ion'
'Abboud, Khalil A.'
'Veige, Adam S.'

_publ_section_title
;
 Activation of an Aryl C&#x2212;H Bond Converts Chelating Diphenolate
 Ligands Bound to Zirconium into Trianionic Pincer Ligands: \s-Donor
 Ligand Effects versus Thermolysis
;
_journal_issue 24
_journal_name_full Organometallics
_journal_page_first 6711
_journal_paper_doi 10.1021/om100732d
_journal_volume 29
_journal_year 2010
_chemical_formula_sum 'C66 H68 O4 Zr2'
_chemical_formula_weight 1107.64
_chemical_name_systematic
; 
 ? 
;
_space_group_IT_number 15
_symmetry_cell_setting monoclinic
_symmetry_space_group_name_Hall '-I 2ya'
_symmetry_space_group_name_H-M 'I 1 2/a 1'
_atom_sites_solution_hydrogens geom
_atom_sites_solution_primary direct
_atom_sites_solution_secondary difmap
_audit_creation_method SHELXL-97
_audit_update_record
;
2009-08-20 # Formatted by publCIF
;
_cell_angle_alpha 90.00
_cell_angle_beta 94.480(3)
_cell_angle_gamma 90.00
_cell_formula_units_Z 4
_cell_length_a 12.9165(17)
_cell_length_b 26.630(3)
_cell_length_c 18.979(4)
_cell_measurement_reflns_used 96
_cell_measurement_temperature 100(2)
_cell_measurement_theta_max 28.0
_cell_measurement_theta_min 2.0
_cell_volume 6508.2(18)
_computing_cell_refinement 'Bruker APEX2'
_computing_data_collection 'Bruker APEX2 (Bruker, 2008)'
_computing_data_reduction 'Bruker SAINT (Bruker, 2008)'
_computing_molecular_graphics 'Bruker SHELXTL'
_computing_publication_material 'Bruker SHELXTL'
_computing_structure_refinement 'Bruker SHELXTL'
_computing_structure_solution 'Bruker SHELXTL (Bruker, 2008)'
_diffrn_ambient_temperature 100(2)
_diffrn_measured_fraction_theta_full 0.991
_diffrn_measured_fraction_theta_max 0.991
_diffrn_measurement_device_type 'Bruker APEX-II CCD'
_diffrn_measurement_method '\w scans'
_diffrn_radiation_monochromator graphite
_diffrn_radiation_source 'fine-focus sealed tube'
_diffrn_radiation_type MoK\a
_diffrn_radiation_wavelength 0.71073
_diffrn_reflns_av_R_equivalents 0.1350
_diffrn_reflns_av_sigmaI/netI 0.1282
_diffrn_reflns_limit_h_max 16
_diffrn_reflns_limit_h_min -16
_diffrn_reflns_limit_k_max 34
_diffrn_reflns_limit_k_min -34
_diffrn_reflns_limit_l_max 24
_diffrn_reflns_limit_l_min -24
_diffrn_reflns_number 28038
_diffrn_reflns_theta_full 27.50
_diffrn_reflns_theta_max 27.50
_diffrn_reflns_theta_min 1.53
_exptl_absorpt_coefficient_mu 0.361
_exptl_absorpt_correction_T_max 0.9839
_exptl_absorpt_correction_T_min 0.8899
_exptl_absorpt_correction_type numerical
_exptl_absorpt_process_details 'based on measured indexed crystal faces, Bruker SHELXTL  v6.12 (Bruker 2007)'
_exptl_crystal_colour yellow
_exptl_crystal_density_diffrn 1.130
_exptl_crystal_density_method 'not measured'
_exptl_crystal_description plates
_exptl_crystal_F_000 2304
_exptl_crystal_size_max 0.33
_exptl_crystal_size_mid 0.25
_exptl_crystal_size_min 0.05
_refine_diff_density_max 0.721
_refine_diff_density_min -0.684
_refine_diff_density_rms 0.105
_refine_ls_extinction_method none
_refine_ls_goodness_of_fit_ref 0.906
_refine_ls_hydrogen_treatment constr
_refine_ls_matrix_type full
_refine_ls_number_parameters 331
_refine_ls_number_reflns 7430
_refine_ls_number_restraints 0
_refine_ls_restrained_S_all 0.906
_refine_ls_R_factor_all 0.0862
_refine_ls_R_factor_gt 0.0501
_refine_ls_shift/su_max 0.001
_refine_ls_shift/su_mean 0.000
_refine_ls_structure_factor_coef Fsqd
_refine_ls_weighting_details 'calc w=1/[\s^2^(Fo^2^)+(0.0346P)^2^] where P=(Fo^2^+2Fc^2^)/3'
_refine_ls_weighting_scheme calc
_refine_ls_wR_factor_gt 0.1033
_refine_ls_wR_factor_ref 0.1106
_reflns_number_gt 4560
_reflns_number_total 7430
_reflns_threshold_expression I>2\s(I)
_cod_data_source_file om100732d_si_002.cif
_cod_data_source_block kuppu3
_cod_depositor_comments
;
The following automatic conversions were performed:

'_symmetry_cell_setting' value 'Monoclinic' changed to 'monoclinic'
according to /home/saulius/struct/CIF-dictionaries/cif_core.dic
dictionary named 'cif_core.dic' version 2.4.1 from 2010-06-29.

Automatic conversion script
Id: cif_fix_values 1715 2011-07-08 13:25:40Z adriana 
;
_cod_original_cell_volume 6508.0(17)
_cod_original_sg_symbol_H-M I2/a
_cod_database_code 4066943

loop_
_symmetry_equiv_pos_as_xyz
'x, y, z'
'-x+1/2, y, -z'
'x+1/2, y+1/2, z+1/2'
'-x+1, y+1/2, -z+1/2'
'-x, -y, -z'
'x-1/2, -y, z'
'-x+1/2, -y+1/2, -z+1/2'
'x, -y+1/2, z+1/2'

loop_
_atom_site_label
_atom_site_type_symbol
_atom_site_fract_x
_atom_site_fract_y
_atom_site_fract_z
_atom_site_U_iso_or_equiv
_atom_site_adp_type
_atom_site_occupancy
_atom_site_symmetry_multiplicity
_atom_site_calc_flag
_atom_site_refinement_flags
Zr1 Zr 0.38294(3) 0.129809(12) 0.492574(18) 0.01423(9) Uani 1 1 d .
O1 O 0.43450(17) 0.16532(8) 0.41401(12) 0.0173(5) Uani 1 1 d .
O2 O 0.26491(17) 0.11300(8) 0.56559(11) 0.0168(5) Uani 1 1 d .
C1 C 0.4837(3) 0.20893(12) 0.39768(19) 0.0181(8) Uani 1 1 d .
C2 C 0.5400(3) 0.21066(13) 0.33657(19) 0.0204(8) Uani 1 1 d .
C3 C 0.5956(3) 0.25478(14) 0.3259(2) 0.0245(9) Uani 1 1 d .
H3A H 0.6342 0.2576 0.2855 0.029 Uiso 1 1 calc R
C4 C 0.5953(3) 0.29462(14) 0.3733(2) 0.0285(9) Uani 1 1 d .
H4A H 0.6352 0.3238 0.3655 0.034 Uiso 1 1 calc R
C5 C 0.5378(3) 0.29229(13) 0.4314(2) 0.0221(8) Uani 1 1 d .
H5A H 0.5384 0.3199 0.4630 0.027 Uiso 1 1 calc R
C6 C 0.4780(3) 0.24935(13) 0.44461(18) 0.0178(8) Uani 1 1 d .
C7 C 0.4139(3) 0.24940(13) 0.50677(18) 0.0192(8) Uani 1 1 d .
C8 C 0.3797(3) 0.29673(13) 0.5298(2) 0.0240(9) Uani 1 1 d .
H8A H 0.3956 0.3260 0.5040 0.029 Uiso 1 1 calc R
C9 C 0.3238(3) 0.30164(13) 0.58860(19) 0.0221(8) Uani 1 1 d .
H9A H 0.2995 0.3337 0.6020 0.027 Uiso 1 1 calc R
C10 C 0.3034(3) 0.25895(14) 0.6281(2) 0.0229(9) Uani 1 1 d .
H10A H 0.2669 0.2621 0.6695 0.027 Uiso 1 1 calc R
C11 C 0.3366(3) 0.21207(13) 0.60721(18) 0.0172(8) Uani 1 1 d .
C12 C 0.3878(3) 0.20561(13) 0.54388(19) 0.0178(8) Uani 1 1 d .
C13 C 0.3255(2) 0.16934(13) 0.65782(19) 0.0174(7) Uani 1 1 d .
C14 C 0.3543(3) 0.17851(14) 0.72971(19) 0.0197(8) Uani 1 1 d .
H14A H 0.3763 0.2112 0.7444 0.024 Uiso 1 1 calc R
C15 C 0.3510(3) 0.14126(13) 0.77844(19) 0.0228(9) Uani 1 1 d .
H15A H 0.3717 0.1478 0.8267 0.027 Uiso 1 1 calc R
C16 C 0.3172(3) 0.09359(14) 0.75759(19) 0.0219(8) Uani 1 1 d .
H16A H 0.3149 0.0681 0.7924 0.026 Uiso 1 1 calc R
C17 C 0.2864(2) 0.08169(13) 0.68689(18) 0.0173(8) Uani 1 1 d .
C18 C 0.2913(2) 0.12137(13) 0.63815(17) 0.0174(8) Uani 1 1 d .
C19 C 0.5657(3) 0.10993(13) 0.56026(19) 0.0173(8) Uani 1 1 d .
C20 C 0.5502(3) 0.11344(13) 0.63357(19) 0.0207(8) Uani 1 1 d .
H20A H 0.5109 0.0883 0.6550 0.025 Uiso 1 1 calc R
C21 C 0.5916(3) 0.15314(14) 0.6744(2) 0.0242(9) Uani 1 1 d .
H21A H 0.5808 0.1547 0.7232 0.029 Uiso 1 1 calc R
C22 C 0.6484(3) 0.19028(14) 0.6440(2) 0.0243(9) Uani 1 1 d .
H22A H 0.6770 0.2172 0.6720 0.029 Uiso 1 1 calc R
C23 C 0.6635(3) 0.18800(14) 0.5727(2) 0.0235(8) Uani 1 1 d .
H23A H 0.7020 0.2136 0.5516 0.028 Uiso 1 1 calc R
C24 C 0.6229(3) 0.14863(13) 0.53201(19) 0.0206(8) Uani 1 1 d .
H24A H 0.6342 0.1478 0.4832 0.025 Uiso 1 1 calc R
C25 C 0.5112(3) 0.07201(13) 0.51503(18) 0.0188(8) Uani 1 1 d .
H25A H 0.4895 0.0420 0.5408 0.023 Uiso 1 1 calc R
H25B H 0.5478 0.0625 0.4731 0.023 Uiso 1 1 calc R
C26 C 0.2461(3) 0.02792(13) 0.66717(18) 0.0195(8) Uani 1 1 d .
C27 C 0.3119(3) 0.00264(14) 0.6134(2) 0.0298(9) Uani 1 1 d .
H27A H 0.2835 -0.0307 0.6016 0.045 Uiso 1 1 calc R
H27B H 0.3837 -0.0007 0.6338 0.045 Uiso 1 1 calc R
H27C H 0.3106 0.0232 0.5705 0.045 Uiso 1 1 calc R
C28 C 0.2492(3) -0.00651(15) 0.7323(2) 0.0305(9) Uani 1 1 d .
H28A H 0.2242 -0.0400 0.7181 0.046 Uiso 1 1 calc R
H28B H 0.2047 0.0075 0.7670 0.046 Uiso 1 1 calc R
H28C H 0.3207 -0.0089 0.7535 0.046 Uiso 1 1 calc R
C29 C 0.1319(3) 0.03041(14) 0.6376(2) 0.0299(10) Uani 1 1 d .
H29A H 0.1039 -0.0037 0.6322 0.045 Uiso 1 1 calc R
H29B H 0.1274 0.0472 0.5915 0.045 Uiso 1 1 calc R
H29C H 0.0915 0.0493 0.6703 0.045 Uiso 1 1 calc R
C30 C 0.5423(3) 0.16640(13) 0.28496(19) 0.0194(8) Uani 1 1 d .
C31 C 0.5966(3) 0.12047(13) 0.3211(2) 0.0240(8) Uani 1 1 d .
H31A H 0.6677 0.1295 0.3383 0.036 Uiso 1 1 calc R
H31B H 0.5985 0.0929 0.2870 0.036 Uiso 1 1 calc R
H31C H 0.5581 0.1098 0.3610 0.036 Uiso 1 1 calc R
C32 C 0.4303(3) 0.15231(14) 0.2577(2) 0.0245(9) Uani 1 1 d .
H32A H 0.3973 0.1810 0.2327 0.037 Uiso 1 1 calc R
H32B H 0.3906 0.1432 0.2978 0.037 Uiso 1 1 calc R
H32C H 0.4319 0.1237 0.2253 0.037 Uiso 1 1 calc R
C33 C 0.6005(3) 0.17878(15) 0.2200(2) 0.0309(9) Uani 1 1 d .
H33A H 0.5687 0.2082 0.1960 0.046 Uiso 1 1 calc R
H33B H 0.5967 0.1500 0.1877 0.046 Uiso 1 1 calc R
H33C H 0.6733 0.1861 0.2348 0.046 Uiso 1 1 calc R

loop_
_atom_site_aniso_label
_atom_site_aniso_U_11
_atom_site_aniso_U_22
_atom_site_aniso_U_33
_atom_site_aniso_U_23
_atom_site_aniso_U_13
_atom_site_aniso_U_12
Zr1 0.01132(15) 0.01614(16) 0.01519(16) -0.00041(16) 0.00079(11) 0.00030(15)
O1 0.0158(12) 0.0177(12) 0.0188(13) -0.0016(10) 0.0031(11) -0.0003(10)
O2 0.0153(12) 0.0207(12) 0.0140(12) -0.0024(10) -0.0005(10) 0.0011(9)
C1 0.0143(17) 0.0168(18) 0.0230(19) 0.0074(15) 0.0007(16) 0.0022(14)
C2 0.0147(18) 0.0221(19) 0.024(2) 0.0049(15) -0.0018(16) 0.0028(15)
C3 0.0179(19) 0.027(2) 0.028(2) 0.0073(17) 0.0008(17) -0.0043(16)
C4 0.024(2) 0.024(2) 0.037(2) 0.0080(18) -0.0002(19) -0.0070(16)
C5 0.0235(19) 0.0171(18) 0.025(2) 0.0018(15) -0.0013(17) -0.0037(15)
C6 0.0142(17) 0.0221(18) 0.0166(18) 0.0031(15) -0.0028(15) 0.0010(14)
C7 0.0151(17) 0.0218(18) 0.0198(19) -0.0017(15) -0.0051(15) -0.0020(14)
C8 0.026(2) 0.0171(19) 0.028(2) 0.0016(16) -0.0038(18) -0.0011(15)
C9 0.024(2) 0.0200(19) 0.022(2) -0.0083(16) -0.0024(17) 0.0023(15)
C10 0.0144(18) 0.031(2) 0.023(2) -0.0085(17) -0.0019(16) 0.0020(15)
C11 0.0121(17) 0.0192(18) 0.0197(19) -0.0038(15) -0.0029(15) -0.0011(14)
C12 0.0113(17) 0.0229(19) 0.0184(18) -0.0016(15) -0.0034(15) 0.0031(14)
C13 0.0083(16) 0.0225(19) 0.0217(19) -0.0016(15) 0.0036(15) 0.0052(14)
C14 0.0128(17) 0.0242(19) 0.0220(19) -0.0079(16) 0.0006(16) -0.0001(15)
C15 0.0208(19) 0.030(2) 0.0172(18) -0.0058(15) -0.0023(16) 0.0001(15)
C16 0.0161(18) 0.030(2) 0.0202(19) 0.0010(16) 0.0025(16) -0.0006(15)
C17 0.0076(16) 0.0218(18) 0.0222(19) -0.0012(15) -0.0009(15) 0.0022(13)
C18 0.0114(16) 0.024(2) 0.0161(17) -0.0049(15) -0.0016(14) 0.0041(14)
C19 0.0098(16) 0.0200(17) 0.0217(19) -0.0030(15) -0.0013(15) 0.0066(13)
C20 0.0193(18) 0.0218(19) 0.0214(19) 0.0009(15) 0.0042(16) 0.0051(15)
C21 0.0164(19) 0.035(2) 0.021(2) -0.0031(17) 0.0019(16) 0.0059(16)
C22 0.0123(18) 0.029(2) 0.031(2) -0.0106(17) -0.0014(17) 0.0035(15)
C23 0.0129(18) 0.027(2) 0.031(2) 0.0001(17) 0.0053(17) -0.0004(15)
C24 0.0167(18) 0.030(2) 0.0155(17) -0.0022(15) 0.0020(16) 0.0065(15)
C25 0.0176(18) 0.0168(18) 0.0217(19) 0.0014(15) -0.0001(15) 0.0013(14)
C26 0.0198(19) 0.0226(19) 0.0163(18) -0.0008(15) 0.0021(15) 0.0030(15)
C27 0.039(2) 0.022(2) 0.030(2) -0.0007(17) 0.0095(19) 0.0036(17)
C28 0.033(2) 0.030(2) 0.029(2) -0.0024(18) 0.0029(19) -0.0031(18)
C29 0.022(2) 0.024(2) 0.042(2) 0.0008(18) -0.0062(19) 0.0000(16)
C30 0.0139(17) 0.0242(19) 0.0203(19) 0.0039(15) 0.0021(15) -0.0019(14)
C31 0.0166(18) 0.027(2) 0.029(2) -0.0010(16) 0.0049(16) 0.0003(15)
C32 0.023(2) 0.028(2) 0.023(2) 0.0040(17) 0.0005(17) -0.0027(16)
C33 0.030(2) 0.035(2) 0.028(2) 0.0009(18) 0.0097(19) -0.0036(18)

loop_
_atom_type_symbol
_atom_type_description
_atom_type_scat_dispersion_real
_atom_type_scat_dispersion_imag
_atom_type_scat_source
C C 0.0033 0.0016 'International Tables Vol C Tables 4.2.6.8 and 6.1.1.4'
H H 0.0000 0.0000 'International Tables Vol C Tables 4.2.6.8 and 6.1.1.4'
O O 0.0106 0.0060 'International Tables Vol C Tables 4.2.6.8 and 6.1.1.4'
Zr Zr -2.9673 0.5597 'International Tables Vol C Tables 4.2.6.8 and 6.1.1.4'

loop_
_geom_angle_atom_site_label_1
_geom_angle_atom_site_label_2
_geom_angle_atom_site_label_3
_geom_angle
_geom_angle_site_symmetry_1
_geom_angle_site_symmetry_3
O1 Zr1 O2 92.92(9) . 2_556
O1 Zr1 O2 153.04(9) . .
O2 Zr1 O2 69.61(10) 2_556 .
O1 Zr1 C12 83.95(12) . .
O2 Zr1 C12 113.54(10) 2_556 .
O2 Zr1 C12 84.61(11) . .
O1 Zr1 C25 100.72(12) . .
O2 Zr1 C25 123.55(10) 2_556 .
O2 Zr1 C25 106.04(11) . .
C12 Zr1 C25 122.18(12) . .
O1 Zr1 C19 97.15(11) . .
O2 Zr1 C19 156.56(9) 2_556 .
O2 Zr1 C19 106.9(1) . .
C12 Zr1 C19 88.61(11) . .
C25 Zr1 C19 33.60(11) . .
O1 Zr1 Zr1 117.84(7) . 2_556
O2 Zr1 Zr1 37.43(6) 2_556 2_556
O2 Zr1 Zr1 37.25(6) . 2_556
C12 Zr1 Zr1 87.64(9) . 2_556
C25 Zr1 Zr1 134.07(9) . 2_556
C19 Zr1 Zr1 144.15(8) . 2_556
C1 O1 Zr1 141.7(2) . .
C18 O2 Zr1 126.74(19) . 2_556
C18 O2 Zr1 117.37(19) . .
Zr1 O2 Zr1 105.32(9) 2_556 .
O1 C1 C6 117.3(3) . .
O1 C1 C2 119.3(3) . .
C6 C1 C2 123.4(3) . .
C3 C2 C1 116.6(3) . .
C3 C2 C30 121.1(3) . .
C1 C2 C30 122.3(3) . .
C4 C3 C2 121.3(4) . .
C4 C3 H3A 119.3 . .
C2 C3 H3A 119.3 . .
C5 C4 C3 120.8(3) . .
C5 C4 H4A 119.6 . .
C3 C4 H4A 119.6 . .
C4 C5 C6 121.0(3) . .
C4 C5 H5A 119.5 . .
C6 C5 H5A 119.5 . .
C1 C6 C5 116.8(3) . .
C1 C6 C7 124.2(3) . .
C5 C6 C7 118.9(3) . .
C8 C7 C12 119.2(3) . .
C8 C7 C6 116.7(3) . .
C12 C7 C6 124.1(3) . .
C9 C8 C7 121.9(3) . .
C9 C8 H8A 119.0 . .
C7 C8 H8A 119.0 . .
C8 C9 C10 119.2(3) . .
C8 C9 H9A 120.4 . .
C10 C9 H9A 120.4 . .
C11 C10 C9 120.2(4) . .
C11 C10 H10A 119.9 . .
C9 C10 H10A 119.9 . .
C10 C11 C12 121.6(3) . .
C10 C11 C13 116.8(3) . .
C12 C11 C13 121.4(3) . .
C7 C12 C11 117.6(3) . .
C7 C12 Zr1 121.7(3) . .
C11 C12 Zr1 118.4(2) . .
C18 C13 C14 118.2(3) . .
C18 C13 C11 124.5(3) . .
C14 C13 C11 117.2(3) . .
C15 C14 C13 120.9(3) . .
C15 C14 H14A 119.6 . .
C13 C14 H14A 119.6 . .
C14 C15 C16 119.9(3) . .
C14 C15 H15A 120.0 . .
C16 C15 H15A 120.0 . .
C15 C16 C17 122.5(3) . .
C15 C16 H16A 118.8 . .
C17 C16 H16A 118.8 . .
C16 C17 C18 115.7(3) . .
C16 C17 C26 120.0(3) . .
C18 C17 C26 124.2(3) . .
C13 C18 C17 122.8(3) . .
C13 C18 O2 117.0(3) . .
C17 C18 O2 120.2(3) . .
C24 C19 C20 116.4(3) . .
C24 C19 C25 121.7(3) . .
C20 C19 C25 121.2(3) . .
C24 C19 Zr1 98.3(2) . .
C20 C19 Zr1 105.8(2) . .
C25 C19 Zr1 59.09(17) . .
C21 C20 C19 121.0(3) . .
C21 C20 H20A 119.5 . .
C19 C20 H20A 119.5 . .
C22 C21 C20 120.3(4) . .
C22 C21 H21A 119.8 . .
C20 C21 H21A 119.8 . .
C21 C22 C23 119.7(3) . .
C21 C22 H22A 120.1 . .
C23 C22 H22A 120.1 . .
C24 C23 C22 120.2(4) . .
C24 C23 H23A 119.9 . .
C22 C23 H23A 119.9 . .
C23 C24 C19 122.3(3) . .
C23 C24 H24A 118.9 . .
C19 C24 H24A 118.9 . .
C19 C25 Zr1 87.3(2) . .
C19 C25 H25A 114.1 . .
Zr1 C25 H25A 114.1 . .
C19 C25 H25B 114.1 . .
Zr1 C25 H25B 114.1 . .
H25A C25 H25B 111.3 . .
C27 C26 C28 107.0(3) . .
C27 C26 C29 110.0(3) . .
C28 C26 C29 106.4(3) . .
C27 C26 C17 111.7(3) . .
C28 C26 C17 111.5(3) . .
C29 C26 C17 109.9(3) . .
C26 C27 H27A 109.5 . .
C26 C27 H27B 109.5 . .
H27A C27 H27B 109.5 . .
C26 C27 H27C 109.5 . .
H27A C27 H27C 109.5 . .
H27B C27 H27C 109.5 . .
C26 C28 H28A 109.5 . .
C26 C28 H28B 109.5 . .
H28A C28 H28B 109.5 . .
C26 C28 H28C 109.5 . .
H28A C28 H28C 109.5 . .
H28B C28 H28C 109.5 . .
C26 C29 H29A 109.5 . .
C26 C29 H29B 109.5 . .
H29A C29 H29B 109.5 . .
C26 C29 H29C 109.5 . .
H29A C29 H29C 109.5 . .
H29B C29 H29C 109.5 . .
C33 C30 C2 112.6(3) . .
C33 C30 C31 107.1(3) . .
C2 C30 C31 110.8(3) . .
C33 C30 C32 106.8(3) . .
C2 C30 C32 109.6(3) . .
C31 C30 C32 109.7(3) . .
C30 C31 H31A 109.5 . .
C30 C31 H31B 109.5 . .
H31A C31 H31B 109.5 . .
C30 C31 H31C 109.5 . .
H31A C31 H31C 109.5 . .
H31B C31 H31C 109.5 . .
C30 C32 H32A 109.5 . .
C30 C32 H32B 109.5 . .
H32A C32 H32B 109.5 . .
C30 C32 H32C 109.5 . .
H32A C32 H32C 109.5 . .
H32B C32 H32C 109.5 . .
C30 C33 H33A 109.5 . .
C30 C33 H33B 109.5 . .
H33A C33 H33B 109.5 . .
C30 C33 H33C 109.5 . .
H33A C33 H33C 109.5 . .
H33B C33 H33C 109.5 . .

loop_
_geom_bond_atom_site_label_1
_geom_bond_atom_site_label_2
_geom_bond_distance
_geom_bond_site_symmetry_2
Zr1 O1 1.928(2) .
Zr1 O2 2.176(2) 2_556
Zr1 O2 2.185(2) .
Zr1 C12 2.240(3) .
Zr1 C25 2.277(3) .
Zr1 C19 2.651(3) .
Zr1 Zr1 3.4677(8) 2_556
O1 C1 1.371(4) .
O2 C18 1.410(4) .
O2 Zr1 2.176(2) 2_556
C1 C6 1.403(5) .
C1 C2 1.417(5) .
C2 C3 1.400(5) .
C2 C30 1.534(5) .
C3 C4 1.391(5) .
C3 H3A 0.9500 .
C4 C5 1.379(5) .
C4 H4A 0.9500 .
C5 C6 1.413(5) .
C5 H5A 0.9500 .
C6 C7 1.493(5) .
C7 C8 1.416(5) .
C7 C12 1.417(5) .
C8 C9 1.382(5) .
C8 H8A 0.9500 .
C9 C10 1.398(5) .
C9 H9A 0.9500 .
C10 C11 1.388(5) .
C10 H10A 0.9500 .
C11 C12 1.427(5) .
C11 C13 1.503(5) .
C13 C18 1.393(5) .
C13 C14 1.407(5) .
C14 C15 1.359(5) .
C14 H14A 0.9500 .
C15 C16 1.390(5) .
C15 H15A 0.9500 .
C16 C17 1.406(5) .
C16 H16A 0.9500 .
C17 C18 1.409(5) .
C17 C26 1.559(5) .
C19 C24 1.399(5) .
C19 C20 1.424(5) .
C19 C25 1.469(5) .
C20 C21 1.392(5) .
C20 H20A 0.9500 .
C21 C22 1.384(5) .
C21 H21A 0.9500 .
C22 C23 1.384(5) .
C22 H22A 0.9500 .
C23 C24 1.381(5) .
C23 H23A 0.9500 .
C24 H24A 0.9500 .
C25 H25A 0.9900 .
C25 H25B 0.9900 .
C26 C27 1.534(5) .
C26 C28 1.538(5) .
C26 C29 1.538(5) .
C27 H27A 0.9800 .
C27 H27B 0.9800 .
C27 H27C 0.9800 .
C28 H28A 0.9800 .
C28 H28B 0.9800 .
C28 H28C 0.9800 .
C29 H29A 0.9800 .
C29 H29B 0.9800 .
C29 H29C 0.9800 .
C30 C33 1.529(5) .
C30 C31 1.544(5) .
C30 C32 1.544(5) .
C31 H31A 0.9800 .
C31 H31B 0.9800 .
C31 H31C 0.9800 .
C32 H32A 0.9800 .
C32 H32B 0.9800 .
C32 H32C 0.9800 .
C33 H33A 0.9800 .
C33 H33B 0.9800 .
C33 H33C 0.9800 .
